data_1560987
loop_
_publ_author_name
'L\'ed\'ee, Ferdinand'
'Audebert, Pierre'
'Tripp\'e-Allard, Ga\"elle'
'Galmiche, Laurent'
'Garrot, Damien'
'Marrot, J\'er\^ome'
'Lauret, Jean-S\'ebastien'
'Deleporte, Emmanuelle'
'Katan, Claudine'
'Even, Jacky'
'Quarti, Claudio'

_publ_section_title
;
 Tetrazine molecules as an efficient electronic diversion channel in 2D
 organic--inorganic perovskites
;
_journal_issue 5
_journal_name_full 'Materials Horizons'
_journal_page_first 1547
_journal_page_last 1560
_journal_paper_doi 10.1039/D0MH01904F
_journal_volume 8
_journal_year 2021
_chemical_formula_sum 'C12 H24 Cl4 N10 O4 Pb'
_chemical_formula_weight 721.40
_space_group_crystal_system monoclinic
_space_group_IT_number 14
_space_group_name_Hall '-P 2ybc'
_space_group_name_H-M_alt 'P 1 21/c 1'
_atom_sites_solution_hydrogens geom
_audit_creation_method SHELXL-2018/3
_audit_update_record
;
2020-10-16 deposited with the CCDC.	2021-03-08 downloaded from the CCDC.
;
_cell_angle_alpha 90
_cell_angle_beta 93.016(18)
_cell_angle_gamma 90
_cell_formula_units_Z 2
_cell_length_a 19.052(7)
_cell_length_b 7.750(3)
_cell_length_c 8.289(3)
_cell_measurement_reflns_used 6707
_cell_measurement_temperature 297(2)
_cell_measurement_theta_max 30.02
_cell_measurement_theta_min 2.84
_cell_volume 1222.2(8)
_computing_cell_refinement 'Bruker SAINT'
_computing_data_collection 'Bruker APEX3'
_computing_data_reduction 'Bruker SAINT'
_computing_molecular_graphics 'Bruker SHELXTL'
_computing_publication_material 'Bruker SHELXTL'
_computing_structure_refinement 'SHELXL-2018/3 (Sheldrick, 2018)'
_computing_structure_solution 'SHELXS-97 (Sheldrick 2008)'
_diffrn_ambient_temperature 297(2)
_diffrn_measured_fraction_theta_full 0.983
_diffrn_measured_fraction_theta_max 0.939
_diffrn_measurement_device_type 'Bruker D8 VENTURE'
_diffrn_measurement_method '\f and \w scans'
_diffrn_radiation_type MoK\a
_diffrn_radiation_wavelength 0.71073
_diffrn_reflns_av_R_equivalents 0.0778
_diffrn_reflns_av_unetI/netI 0.0334
_diffrn_reflns_Laue_measured_fraction_full 0.983
_diffrn_reflns_Laue_measured_fraction_max 0.939
_diffrn_reflns_limit_h_max 26
_diffrn_reflns_limit_h_min -27
_diffrn_reflns_limit_k_max 11
_diffrn_reflns_limit_k_min -11
_diffrn_reflns_limit_l_max 11
_diffrn_reflns_limit_l_min -11
_diffrn_reflns_number 42342
_diffrn_reflns_point_group_measured_fraction_full 0.983
_diffrn_reflns_point_group_measured_fraction_max 0.939
_diffrn_reflns_theta_full 25.242
_diffrn_reflns_theta_max 30.757
_diffrn_reflns_theta_min 2.838
_diffrn_source microsource
_exptl_absorpt_coefficient_mu 7.378
_exptl_absorpt_correction_type multi-scan
_exptl_absorpt_process_details 'SADABS (Sheldrick, V2016/2)'
_exptl_crystal_colour red
_exptl_crystal_density_diffrn 1.960
_exptl_crystal_description platelet
_exptl_crystal_F_000 696
_exptl_crystal_size_max 0.300
_exptl_crystal_size_mid 0.220
_exptl_crystal_size_min 0.020
_exptl_transmission_factor_max 0.7460
_exptl_transmission_factor_min 0.4509
_refine_diff_density_max 2.867
_refine_diff_density_min -3.047
_refine_diff_density_rms 0.260
_refine_ls_extinction_method none
_refine_ls_goodness_of_fit_ref 1.159
_refine_ls_hydrogen_treatment constr
_refine_ls_matrix_type full
_refine_ls_number_parameters 155
_refine_ls_number_reflns 3582
_refine_ls_number_restraints 3
_refine_ls_restrained_S_all 1.158
_refine_ls_R_factor_all 0.0681
_refine_ls_R_factor_gt 0.0560
_refine_ls_shift/su_max 0.000
_refine_ls_shift/su_mean 0.000
_refine_ls_structure_factor_coef Fsqd
_refine_ls_weighting_details 'w=1/[\s^2^(Fo^2^)+(0.0462P)^2^+20.3403P] where P=(Fo^2^+2Fc^2^)/3'
_refine_ls_weighting_scheme calc
_refine_ls_wR_factor_gt 0.1400
_refine_ls_wR_factor_ref 0.1468
_reflns_Friedel_coverage 0.000
_reflns_number_gt 2954
_reflns_number_total 3582
_reflns_threshold_expression 'I > 2\s(I)'
_cod_data_source_file d0mh01904f2.cif
_cod_data_source_block tz2pbcl4_2wb
_cod_depositor_comments 'Adding full bibliography for 1560987.cif.'
_cod_original_cell_volume 1222.4(7)
_cod_original_sg_symbol_H-M 'P 21/c'
_cod_database_code 1560987
_shelx_shelxl_version_number 2018/3
_shelx_space_group_comment
; 
The symmetry employed for this shelxl refinement is uniquely defined 
by the following loop, which should always be used as a source of 
symmetry information in preference to the above space-group names. 
They are only intended as comments. 
;
_shelx_estimated_absorpt_t_min 0.216
_shelx_estimated_absorpt_t_max 0.866
_exptl_absorpt_special_details 'Krause, L., Herbst-Irmer, R., Sheldrick G.M. & Stalke D., J. Appl. Cryst. 48 (2015) 3-10'

loop_
_space_group_symop_operation_xyz
'x, y, z'
'-x, y+1/2, -z+1/2'
'-x, -y, -z'
'x, -y-1/2, z-1/2'

loop_
_atom_site_label
_atom_site_type_symbol
_atom_site_fract_x
_atom_site_fract_y
_atom_site_fract_z
_atom_site_U_iso_or_equiv
_atom_site_adp_type
_atom_site_occupancy
_atom_site_site_symmetry_order
_atom_site_calc_flag
_atom_site_refinement_flags_posn
_atom_site_refinement_flags_adp
_atom_site_refinement_flags_occupancy
_atom_site_disorder_assembly
_atom_site_disorder_group
Pb1 Pb 0.500000 0.000000 0.500000 0.02382(13) Uani 1 2 d S . P . .
Cl1 Cl 0.50296(15) 0.1858(3) 0.8064(3) 0.0468(6) Uani 1 1 d . . . . .
Cl2 Cl 0.35183(14) -0.0188(3) 0.5131(4) 0.0433(5) Uani 1 1 d . . . . .
C1 C 0.9704(10) 0.535(2) -0.304(2) 0.082(5) Uani 1 1 d . . . . .
H1A H 1.010968 0.468949 -0.269116 0.123 Uiso 1 1 calc R U . . .
H1B H 0.985044 0.640661 -0.352561 0.123 Uiso 1 1 calc R U . . .
H1C H 0.942343 0.469645 -0.382086 0.123 Uiso 1 1 calc R U . . .
C2 C 0.9281(8) 0.5747(19) -0.1632(18) 0.067(4) Uani 1 1 d . . . . .
H2A H 0.956082 0.642160 -0.084989 0.081 Uiso 1 1 calc R U . . .
H2B H 0.887297 0.642535 -0.198144 0.081 Uiso 1 1 calc R U . . .
O3 O 0.9058(5) 0.4178(11) -0.0893(11) 0.057(2) Uani 1 1 d . . . . .
C4 C 0.8618(5) 0.4311(15) 0.0239(13) 0.044(2) Uani 1 1 d . . . . .
N5 N 0.8490(6) 0.5815(13) 0.0893(14) 0.058(3) Uani 1 1 d . . . . .
N6 N 0.8031(6) 0.5875(13) 0.2081(14) 0.060(3) Uani 1 1 d . . . . .
C7 C 0.7751(6) 0.4396(12) 0.2482(11) 0.038(2) Uani 1 1 d . . . . .
N8 N 0.7899(5) 0.2805(11) 0.1852(11) 0.045(2) Uani 1 1 d . . . . .
N9 N 0.8355(5) 0.2778(13) 0.0710(12) 0.050(2) Uani 1 1 d . . . . .
O10 O 0.7277(4) 0.4282(10) 0.3588(9) 0.0484(18) Uani 1 1 d . . . . .
C11A C 0.6996(15) 0.592(3) 0.419(2) 0.052(6) Uani 0.637(19) 1 d D . P A 1
H11A H 0.657554 0.624681 0.355329 0.063 Uiso 0.637(19) 1 calc R U P A 1
H11B H 0.734171 0.682941 0.411785 0.063 Uiso 0.637(19) 1 calc R U P A 1
C12A C 0.6832(11) 0.562(2) 0.590(2) 0.052(4) Uani 0.637(19) 1 d D . P A 1
H12A H 0.660606 0.663267 0.632290 0.062 Uiso 0.637(19) 1 calc R U P A 1
H12B H 0.726015 0.539900 0.654618 0.062 Uiso 0.637(19) 1 calc R U P A 1
N13A N 0.634(3) 0.407(3) 0.594(3) 0.042(4) Uani 0.637(19) 1 d . . P A 1
H13A H 0.639304 0.342429 0.507127 0.063 Uiso 0.637(19) 1 calc R U P A 1
H13B H 0.590022 0.443719 0.595911 0.063 Uiso 0.637(19) 1 calc R U P A 1
H13C H 0.644948 0.345493 0.682633 0.063 Uiso 0.637(19) 1 calc R U P A 1
C11B C 0.7215(18) 0.564(5) 0.468(5) 0.052(6) Uani 0.363(19) 1 d D . P A 2
H11C H 0.735157 0.672929 0.421507 0.063 Uiso 0.363(19) 1 calc R U P A 2
H11D H 0.750160 0.543782 0.566763 0.063 Uiso 0.363(19) 1 calc R U P A 2
C12B C 0.6445(17) 0.563(4) 0.501(4) 0.052(4) Uani 0.363(19) 1 d D . P A 2
H12C H 0.630683 0.675259 0.539625 0.062 Uiso 0.363(19) 1 calc R U P A 2
H12D H 0.617038 0.538622 0.401386 0.062 Uiso 0.363(19) 1 calc R U P A 2
N13B N 0.631(6) 0.428(6) 0.624(6) 0.042(4) Uani 0.363(19) 1 d D . P A 2
H13D H 0.586620 0.391274 0.610491 0.063 Uiso 0.363(19) 1 calc R U P A 2
H13E H 0.637631 0.472615 0.722717 0.063 Uiso 0.363(19) 1 calc R U P A 2
H13F H 0.659998 0.339592 0.613016 0.063 Uiso 0.363(19) 1 calc R U P A 2

loop_
_atom_site_aniso_label
_atom_site_aniso_U_11
_atom_site_aniso_U_22
_atom_site_aniso_U_33
_atom_site_aniso_U_23
_atom_site_aniso_U_13
_atom_site_aniso_U_12
Pb1 0.0352(2) 0.02008(18) 0.01613(17) 0.00141(15) 0.00071(12) -0.00159(16)
Cl1 0.0640(15) 0.0351(12) 0.0412(12) -0.0166(10) 0.0028(10) -0.0077(11)
Cl2 0.0458(12) 0.0261(10) 0.0572(14) -0.0044(9) -0.0045(10) 0.0013(9)
C1 0.104(13) 0.072(10) 0.075(10) -0.003(8) 0.047(9) -0.005(9)
C2 0.084(10) 0.056(8) 0.064(8) 0.007(7) 0.028(7) 0.002(7)
O3 0.062(5) 0.050(5) 0.060(5) 0.002(4) 0.025(4) 0.001(4)
C4 0.039(5) 0.046(5) 0.048(6) 0.004(5) 0.007(4) 0.002(4)
N5 0.066(6) 0.044(5) 0.069(7) -0.007(5) 0.032(5) -0.015(5)
N6 0.069(7) 0.042(6) 0.072(7) 0.005(5) 0.025(5) -0.020(5)
C7 0.056(6) 0.024(4) 0.034(4) 0.000(4) 0.005(4) 0.006(4)
N8 0.057(5) 0.032(4) 0.048(5) 0.001(4) 0.011(4) 0.006(4)
N9 0.057(5) 0.046(5) 0.049(5) -0.003(4) 0.011(4) 0.005(4)
O10 0.064(5) 0.035(4) 0.047(4) 0.002(3) 0.020(4) 0.002(3)
C11A 0.088(16) 0.026(8) 0.047(13) 0.011(7) 0.033(11) 0.015(8)
C12A 0.070(12) 0.038(7) 0.049(9) 0.003(7) 0.020(7) 0.002(8)
N13A 0.077(8) 0.023(7) 0.029(11) -0.014(7) 0.019(11) 0.004(9)
C11B 0.088(16) 0.026(8) 0.047(13) 0.011(7) 0.033(11) 0.015(8)
C12B 0.070(12) 0.038(7) 0.049(9) 0.003(7) 0.020(7) 0.002(8)
N13B 0.077(8) 0.023(7) 0.029(11) -0.014(7) 0.019(11) 0.004(9)

loop_
_atom_type_symbol
_atom_type_description
_atom_type_scat_dispersion_real
_atom_type_scat_dispersion_imag
_atom_type_scat_source
C C 0.0033 0.0016 'International Tables Vol C Tables 4.2.6.8 and 6.1.1.4'
H H 0.0000 0.0000 'International Tables Vol C Tables 4.2.6.8 and 6.1.1.4'
N N 0.0061 0.0033 'International Tables Vol C Tables 4.2.6.8 and 6.1.1.4'
O O 0.0106 0.0060 'International Tables Vol C Tables 4.2.6.8 and 6.1.1.4'
Cl Cl 0.1484 0.1585 'International Tables Vol C Tables 4.2.6.8 and 6.1.1.4'
Pb Pb -3.3944 10.1111 'International Tables Vol C Tables 4.2.6.8 and 6.1.1.4'

loop_
_geom_angle_atom_site_label_1
_geom_angle_atom_site_label_2
_geom_angle_atom_site_label_3
_geom_angle
_geom_angle_site_symmetry_1
_geom_angle_site_symmetry_3
_geom_angle_publ_flag
Cl2 Pb1 Cl2 180.0 . 3_656 ?
Cl2 Pb1 Cl1 88.03(8) . . ?
Cl2 Pb1 Cl1 91.97(8) 3_656 . ?
Cl2 Pb1 Cl1 91.97(8) . 3_656 ?
Cl2 Pb1 Cl1 88.03(8) 3_656 3_656 ?
Cl1 Pb1 Cl1 180.00(9) . 3_656 ?
Cl2 Pb1 Cl1 83.57(8) . 2_646 ?
Cl2 Pb1 Cl1 96.43(8) 3_656 2_646 ?
Cl1 Pb1 Cl1 86.17(3) . 2_646 ?
Cl1 Pb1 Cl1 93.83(3) 3_656 2_646 ?
Cl2 Pb1 Cl1 96.43(8) . 4_565 ?
Cl2 Pb1 Cl1 83.57(8) 3_656 4_565 ?
Cl1 Pb1 Cl1 93.83(3) . 4_565 ?
Cl1 Pb1 Cl1 86.17(3) 3_656 4_565 ?
Cl1 Pb1 Cl1 180.0 2_646 4_565 ?
Pb1 Cl1 Pb1 152.93(11) . 2_656 ?
C2 C1 H1A 109.5 . . ?
C2 C1 H1B 109.5 . . ?
H1A C1 H1B 109.5 . . ?
C2 C1 H1C 109.5 . . ?
H1A C1 H1C 109.5 . . ?
H1B C1 H1C 109.5 . . ?
O3 C2 C1 110.1(12) . . ?
O3 C2 H2A 109.6 . . ?
C1 C2 H2A 109.6 . . ?
O3 C2 H2B 109.6 . . ?
C1 C2 H2B 109.6 . . ?
H2A C2 H2B 108.1 . . ?
C4 O3 C2 117.3(10) . . ?
O3 C4 N5 120.7(10) . . ?
O3 C4 N9 113.7(10) . . ?
N5 C4 N9 125.5(10) . . ?
C4 N5 N6 118.1(10) . . ?
C7 N6 N5 116.2(10) . . ?
N6 C7 O10 122.2(10) . . ?
N6 C7 N8 126.4(10) . . ?
O10 C7 N8 111.4(9) . . ?
N9 N8 C7 116.3(9) . . ?
N8 N9 C4 117.4(9) . . ?
C7 O10 C11B 118.9(17) . . ?
C7 O10 C11A 116.8(10) . . ?
O10 C11A C12A 106.8(14) . . ?
O10 C11A H11A 110.4 . . ?
C12A C11A H11A 110.4 . . ?
O10 C11A H11B 110.4 . . ?
C12A C11A H11B 110.4 . . ?
H11A C11A H11B 108.6 . . ?
C11A C12A N13A 107.9(19) . . ?
C11A C12A H12A 110.1 . . ?
N13A C12A H12A 110.1 . . ?
C11A C12A H12B 110.1 . . ?
N13A C12A H12B 110.1 . . ?
H12A C12A H12B 108.4 . . ?
C12A N13A H13A 109.5 . . ?
C12A N13A H13B 109.5 . . ?
H13A N13A H13B 109.5 . . ?
C12A N13A H13C 109.5 . . ?
H13A N13A H13C 109.5 . . ?
H13B N13A H13C 109.5 . . ?
O10 C11B C12B 103(3) . . ?
O10 C11B H11C 111.1 . . ?
C12B C11B H11C 111.1 . . ?
O10 C11B H11D 111.1 . . ?
C12B C11B H11D 111.1 . . ?
H11C C11B H11D 109.1 . . ?
N13B C12B C11B 109(5) . . ?
N13B C12B H12C 109.8 . . ?
C11B C12B H12C 109.8 . . ?
N13B C12B H12D 109.8 . . ?
C11B C12B H12D 109.8 . . ?
H12C C12B H12D 108.2 . . ?
C12B N13B H13D 109.5 . . ?
C12B N13B H13E 109.5 . . ?
H13D N13B H13E 109.5 . . ?
C12B N13B H13F 109.5 . . ?
H13D N13B H13F 109.5 . . ?
H13E N13B H13F 109.5 . . ?

loop_
_geom_bond_atom_site_label_1
_geom_bond_atom_site_label_2
_geom_bond_distance
_geom_bond_site_symmetry_2
_geom_bond_publ_flag
Pb1 Cl2 2.835(3) . ?
Pb1 Cl2 2.835(3) 3_656 ?
Pb1 Cl1 2.918(2) . ?
Pb1 Cl1 2.918(2) 3_656 ?
Pb1 Cl1 2.918(2) 2_646 ?
Pb1 Cl1 2.918(2) 4_565 ?
C1 C2 1.486(18) . ?
C1 H1A 0.9600 . ?
C1 H1B 0.9600 . ?
C1 H1C 0.9600 . ?
C2 O3 1.436(16) . ?
C2 H2A 0.9700 . ?
C2 H2B 0.9700 . ?
O3 C4 1.296(13) . ?
C4 N5 1.314(15) . ?
C4 N9 1.355(15) . ?
N5 N6 1.353(13) . ?
N6 C7 1.314(14) . ?
C7 O10 1.324(12) . ?
C7 N8 1.374(12) . ?
N8 N9 1.318(12) . ?
O10 C11B 1.40(5) . ?
O10 C11A 1.47(2) . ?
C11A C12A 1.483(16) . ?
C11A H11A 0.9700 . ?
C11A H11B 0.9700 . ?
C12A N13A 1.52(4) . ?
C12A H12A 0.9700 . ?
C12A H12B 0.9700 . ?
N13A H13A 0.8900 . ?
N13A H13B 0.8900 . ?
N13A H13C 0.8900 . ?
C11B C12B 1.504(19) . ?
C11B H11C 0.9700 . ?
C11B H11D 0.9700 . ?
C12B N13B 1.50(2) . ?
C12B H12C 0.9700 . ?
C12B H12D 0.9700 . ?
N13B H13D 0.8900 . ?
N13B H13E 0.8900 . ?
N13B H13F 0.8900 . ?
